data_7707722
loop_
_publ_author_name
'Zhang, Xiao-Sa'
'Zhao, Hong-Tian'
'Liu, Yu'
'Li, Wen-Ze'
'Wang, Yan'
'Zhao, Xiao-Yu'
'Yang, Ai-Ai'
'Luan, Jian'

_publ_section_title
;
 Efficient and selective removal of Congo red by a C@Mo composite
 nanomaterial using a citrate-based coordination polymer as the precursor.
;
_journal_issue 30
_journal_name_full 'Dalton transactions (Cambridge, England : 2003)'
_journal_page_first 10549
_journal_page_last 10560
_journal_paper_doi 10.1039/d1dt01655e
_journal_volume 50
_journal_year 2021
_chemical_formula_sum 'C6 H8 Cu2 O9'
_chemical_formula_weight 351.20
_space_group_IT_number 14
_space_group_name_Hall '-P 2ybc'
_space_group_name_H-M_alt 'P 1 21/c 1'
_symmetry_cell_setting monoclinic
_symmetry_space_group_name_H-M 'P 1 21/c 1'
_atom_sites_solution_hydrogens geom
_atom_sites_solution_primary direct
_atom_sites_solution_secondary difmap
_audit_creation_method SHELXL-97
_audit_update_record
;
2021-03-16 deposited with the CCDC.	2021-06-25 downloaded from the CCDC.
;
_cell_angle_alpha 90.00
_cell_angle_beta 91.393(2)
_cell_angle_gamma 90.00
_cell_formula_units_Z 4
_cell_length_a 6.8900(7)
_cell_length_b 9.7495(10)
_cell_length_c 14.5033(16)
_cell_measurement_reflns_used 806
_cell_measurement_temperature 296(2)
_cell_measurement_theta_max 25.11
_cell_measurement_theta_min 2.52
_cell_volume 973.96(18)
_computing_cell_refinement 'SMART (Bruker, 2001)'
_computing_data_collection 'SMART (Bruker, 2001)'
_computing_data_reduction 'SAINT+ (Bruker, 1999)'
_computing_molecular_graphics 'PLATON (Spek, 2003)'
_computing_publication_material 'SHELXTL (1998)'
_computing_structure_refinement 'SHELXL-97 (Sheldrick, 2008)'
_computing_structure_solution 'SHELXS-97 (Sheldrick, 2008)'
_diffrn_ambient_temperature 296(2)
_diffrn_measured_fraction_theta_full 0.998
_diffrn_measured_fraction_theta_max 0.998
_diffrn_measurement_device_type 'CCD area detector'
_diffrn_measurement_method 'phi and omega scans'
_diffrn_radiation_monochromator graphite
_diffrn_radiation_source 'fine-focus sealed tube'
_diffrn_radiation_type MoK\a
_diffrn_radiation_wavelength 0.71073
_diffrn_reflns_av_R_equivalents 0.0590
_diffrn_reflns_av_sigmaI/netI 0.0624
_diffrn_reflns_limit_h_max 8
_diffrn_reflns_limit_h_min -5
_diffrn_reflns_limit_k_max 10
_diffrn_reflns_limit_k_min -11
_diffrn_reflns_limit_l_max 13
_diffrn_reflns_limit_l_min -17
_diffrn_reflns_number 5452
_diffrn_reflns_theta_full 25.11
_diffrn_reflns_theta_max 25.11
_diffrn_reflns_theta_min 2.52
_exptl_absorpt_coefficient_mu 4.405
_exptl_absorpt_correction_T_max 0.644
_exptl_absorpt_correction_T_min 0.478
_exptl_absorpt_correction_type multi-scan
_exptl_absorpt_process_details SADABS
_exptl_crystal_colour BLUE
_exptl_crystal_density_diffrn 2.395
_exptl_crystal_density_method 'not measured'
_exptl_crystal_description BLOCK
_exptl_crystal_F_000 696
_exptl_crystal_size_max 0.17
_exptl_crystal_size_mid 0.15
_exptl_crystal_size_min 0.10
_refine_diff_density_max 0.966
_refine_diff_density_min -1.483
_refine_diff_density_rms 0.138
_refine_ls_extinction_method none
_refine_ls_goodness_of_fit_ref 1.003
_refine_ls_hydrogen_treatment constr
_refine_ls_matrix_type full
_refine_ls_number_parameters 154
_refine_ls_number_reflns 1735
_refine_ls_number_restraints 0
_refine_ls_restrained_S_all 1.003
_refine_ls_R_factor_all 0.0732
_refine_ls_R_factor_gt 0.0453
_refine_ls_shift/su_max 0.000
_refine_ls_shift/su_mean 0.000
_refine_ls_structure_factor_coef Fsqd
_refine_ls_weighting_details 'calc w=1/[\s^2^(Fo^2^)+(0.0443P)^2^+3.3175P] where P=(Fo^2^+2Fc^2^)/3'
_refine_ls_weighting_scheme calc
_refine_ls_wR_factor_gt 0.0952
_refine_ls_wR_factor_ref 0.1079
_reflns_number_gt 1254
_reflns_number_total 1735
_reflns_threshold_expression >2sigma(I)
_cod_data_source_file d1dt01655e2.cif
_cod_data_source_block Cu-cit
_cod_depositor_comments
;
The following automatic conversions were performed:

data item '_symmetry_cell_setting' value 'Monoclinic' was changed to
'monoclinic' in accordance with the
/home/data/users/saulius/crontab/automatic-downloads/rss-feeds/RSC/lib/dictionaries/cif_core.dic
dictionary named 'cif_core.dic' version 2.4.2 last updated on
2011-04-26.

Automatic conversion script
Id: cif_fix_values 7556 2019-12-06 15:28:31Z antanas 

 Adding full bibliography for 7707722.cif.
;
_cod_original_sg_symbol_H-M 'P 21/c'
_cod_database_code 7707722

loop_
_symmetry_equiv_pos_as_xyz
'x, y, z'
'-x, y+1/2, -z+1/2'
'-x, -y, -z'
'x, -y-1/2, z-1/2'

loop_
_atom_site_label
_atom_site_type_symbol
_atom_site_fract_x
_atom_site_fract_y
_atom_site_fract_z
_atom_site_U_iso_or_equiv
_atom_site_adp_type
_atom_site_occupancy
_atom_site_symmetry_multiplicity
_atom_site_calc_flag
_atom_site_refinement_flags
_atom_site_disorder_assembly
_atom_site_disorder_group
Cu1 Cu 0.80208(10) 0.74716(8) 0.33747(5) 0.0180(2) Uani 1 1 d . . .
O1 O 0.5972(7) 0.6233(6) 0.3721(4) 0.0495(16) Uani 1 1 d . . .
C1 C 0.4554(9) 0.5757(6) 0.3275(4) 0.0216(14) Uani 1 1 d . . .
O1W O 0.3432(7) 0.6139(5) 0.0645(3) 0.0395(13) Uani 1 1 d . . .
H1WA H 0.2211 0.6258 0.0662 0.047 Uiso 1 1 d R . .
H1WB H 0.3779 0.6300 0.0097 0.047 Uiso 1 1 d R . .
Cu2 Cu 0.59138(15) 0.64898(10) 0.14675(6) 0.0453(3) Uani 1 1 d . . .
O2 O 0.4254(8) 0.5905(7) 0.2438(3) 0.0603(19) Uani 1 1 d . . .
O2W O 0.6677(7) 0.4237(5) 0.1283(4) 0.0401(13) Uani 1 1 d . . .
H2WA H 0.7851 0.4191 0.1475 0.048 Uiso 1 1 d R . .
H2WB H 0.5975 0.3877 0.1692 0.048 Uiso 1 1 d R . .
C2 C 0.3110(9) 0.4984(6) 0.3829(4) 0.0210(14) Uani 1 1 d . . .
H2A H 0.2280 0.5636 0.4136 0.025 Uiso 1 1 calc R . .
H2B H 0.3800 0.4461 0.4302 0.025 Uiso 1 1 calc R . .
O3 O 0.7331(8) 0.8173(5) 0.5364(3) 0.0385(13) Uani 1 1 d . . .
C3 C 0.1848(8) 0.4013(6) 0.3256(4) 0.0177(13) Uani 1 1 d . . .
O4 O 0.9387(6) 0.7017(5) 0.4523(3) 0.0225(10) Uani 1 1 d . . .
C4 C 0.9331(9) 0.9754(7) 0.2497(4) 0.0217(14) Uani 1 1 d . . .
O5 O 0.9476(6) 0.9164(4) 0.3288(3) 0.0234(10) Uani 1 1 d . . .
C5 C 0.8749(9) 0.7339(6) 0.5285(4) 0.0201(14) Uani 1 1 d . . .
O6 O 1.0185(8) 1.0816(5) 0.2324(3) 0.0437(14) Uani 1 1 d . . .
C6 C 0.9660(9) 0.6685(6) 0.6129(4) 0.0186(14) Uani 1 1 d . . .
H6A H 1.0348 0.7381 0.6486 0.022 Uiso 1 1 calc R . .
H6B H 1.0601 0.6007 0.5940 0.022 Uiso 1 1 calc R . .
O7 O 0.6940(5) 0.7995(4) 0.2170(3) 0.0179(9) Uani 1 1 d . . .

loop_
_atom_site_aniso_label
_atom_site_aniso_U_11
_atom_site_aniso_U_22
_atom_site_aniso_U_33
_atom_site_aniso_U_23
_atom_site_aniso_U_13
_atom_site_aniso_U_12
Cu1 0.0204(4) 0.0217(4) 0.0117(4) 0.0029(3) -0.0014(3) -0.0040(3)
O1 0.042(3) 0.075(4) 0.031(3) 0.026(3) -0.014(2) -0.038(3)
C1 0.028(4) 0.017(3) 0.021(4) -0.001(3) 0.004(3) -0.006(3)
O1W 0.030(3) 0.059(4) 0.030(3) 0.001(3) -0.001(2) 0.009(2)
Cu2 0.0699(7) 0.0518(7) 0.0148(5) -0.0111(4) 0.0153(4) -0.0417(5)
O2 0.075(4) 0.091(5) 0.015(3) 0.000(3) 0.004(3) -0.062(4)
O2W 0.031(3) 0.041(3) 0.048(3) 0.005(3) -0.010(2) -0.003(2)
C2 0.028(4) 0.019(3) 0.016(3) -0.004(3) 0.002(3) -0.011(3)
O3 0.060(3) 0.043(3) 0.013(2) 0.009(2) 0.010(2) 0.028(3)
C3 0.015(3) 0.020(3) 0.019(3) -0.003(3) 0.005(3) 0.000(3)
O4 0.028(2) 0.030(3) 0.010(2) 0.0006(19) 0.0018(18) 0.004(2)
C4 0.028(4) 0.021(4) 0.016(3) -0.001(3) 0.009(3) -0.001(3)
O5 0.030(3) 0.028(3) 0.012(2) 0.000(2) -0.0049(18) -0.011(2)
C5 0.024(3) 0.022(4) 0.015(3) -0.004(3) 0.001(3) -0.003(3)
O6 0.074(4) 0.037(3) 0.020(3) -0.001(2) 0.006(3) -0.038(3)
C6 0.022(3) 0.022(4) 0.012(3) 0.001(3) 0.005(3) -0.004(3)
O7 0.017(2) 0.021(2) 0.016(2) 0.0035(19) 0.0041(18) -0.0054(17)

loop_
_atom_type_symbol
_atom_type_description
_atom_type_scat_dispersion_real
_atom_type_scat_dispersion_imag
_atom_type_scat_source
C C 0.0033 0.0016 'International Tables Vol C Tables 4.2.6.8 and 6.1.1.4'
H H 0.0000 0.0000 'International Tables Vol C Tables 4.2.6.8 and 6.1.1.4'
O O 0.0106 0.0060 'International Tables Vol C Tables 4.2.6.8 and 6.1.1.4'
Cu Cu 0.3201 1.2651 'International Tables Vol C Tables 4.2.6.8 and 6.1.1.4'

loop_
_geom_angle_atom_site_label_1
_geom_angle_atom_site_label_2
_geom_angle_atom_site_label_3
_geom_angle
_geom_angle_site_symmetry_1
_geom_angle_site_symmetry_3
_geom_angle_publ_flag
O1 Cu1 O5 158.7(2) . . ?
O1 Cu1 O4 88.63(19) . . ?
O5 Cu1 O4 90.53(18) . . ?
O1 Cu1 O7 97.55(18) . . ?
O5 Cu1 O7 84.59(17) . . ?
O4 Cu1 O7 173.37(17) . . ?
O1 Cu1 O6 94.6(2) . 2_745 ?
O5 Cu1 O6 106.6(2) . 2_745 ?
O4 Cu1 O6 87.89(17) . 2_745 ?
O7 Cu1 O6 89.20(17) . 2_745 ?
C1 O1 Cu1 131.6(5) . . ?
O2 C1 O1 125.2(6) . . ?
O2 C1 C2 119.3(6) . . ?
O1 C1 C2 115.5(6) . . ?
O7 Cu2 O2 93.3(2) . . ?
O7 Cu2 O3 97.09(18) . 4_575 ?
O2 Cu2 O3 169.6(2) . 4_575 ?
O7 Cu2 O1W 135.79(19) . . ?
O2 Cu2 O1W 82.9(2) . . ?
O3 Cu2 O1W 88.7(2) 4_575 . ?
O7 Cu2 O2W 136.04(18) . . ?
O2 Cu2 O2W 86.7(2) . . ?
O3 Cu2 O2W 86.8(2) 4_575 . ?
O1W Cu2 O2W 87.89(18) . . ?
C1 O2 Cu2 131.8(5) . . ?
C1 C2 C3 113.5(5) . . ?
C5 O3 Cu2 126.0(4) . 4_576 ?
O7 C3 C2 109.4(5) 2_645 . ?
O7 C3 C4 108.8(5) 2_645 2_645 ?
C2 C3 C4 112.6(5) . 2_645 ?
O7 C3 C6 110.4(5) 2_645 3_666 ?
C2 C3 C6 110.0(5) . 3_666 ?
C4 C3 C6 105.6(5) 2_645 3_666 ?
C5 O4 Cu1 122.1(4) . . ?
O6 C4 O5 122.4(6) . . ?
O6 C4 C3 120.4(6) . 2_655 ?
O5 C4 C3 117.1(5) . 2_655 ?
C4 O5 Cu1 114.2(4) . . ?
O4 C5 O3 122.0(6) . . ?
O4 C5 C6 117.9(5) . . ?
O3 C5 C6 120.1(5) . . ?
C4 O6 Cu1 163.6(4) . 2_755 ?
C5 C6 C3 112.6(5) . 3_666 ?
C3 O7 Cu2 120.7(3) 2_655 . ?
C3 O7 Cu1 110.5(3) 2_655 . ?
Cu2 O7 Cu1 113.9(2) . . ?

loop_
_geom_bond_atom_site_label_1
_geom_bond_atom_site_label_2
_geom_bond_distance
_geom_bond_site_symmetry_2
_geom_bond_publ_flag
Cu1 O1 1.934(5) . ?
Cu1 O5 1.936(4) . ?
Cu1 O4 1.944(4) . ?
Cu1 O7 1.951(4) . ?
Cu1 O6 2.285(4) 2_745 ?
O1 C1 1.248(7) . ?
C1 O2 1.235(8) . ?
C1 C2 1.498(8) . ?
O1W Cu2 2.089(5) . ?
Cu2 O7 1.912(4) . ?
Cu2 O2 1.921(5) . ?
Cu2 O3 1.923(5) 4_575 ?
Cu2 O2W 2.275(5) . ?
C2 C3 1.520(8) . ?
O3 C5 1.278(7) . ?
O3 Cu2 1.923(4) 4_576 ?
C3 O7 1.445(7) 2_645 ?
C3 C4 1.527(9) 2_645 ?
C3 C6 1.544(8) 3_666 ?
O4 C5 1.240(7) . ?
C4 O6 1.220(8) . ?
C4 O5 1.284(7) . ?
C4 C3 1.527(9) 2_655 ?
C5 C6 1.504(8) . ?
O6 Cu1 2.285(4) 2_755 ?
C6 C3 1.544(8) 3_666 ?
O7 C3 1.445(7) 2_655 ?
